data_2242512
loop_
_publ_author_name
'Yang, Guiwen'
'Feng, Huixiao'
'Yin, Zhenming'

_publ_section_title
;
 Crystal structure of
 2-{5-[2-(2-hydroxyphenyl)diazen-1-yl]-1-methylpyrrol-2-yl}phenol methanol
 monosolvate
;
_journal_coeditor_code FF2153
_journal_issue 6
_journal_name_full 'Acta Crystallographica Section E'
_journal_page_first 871
_journal_page_last 873
_journal_paper_doi 10.1107/S2056989018007764
_journal_volume 74
_journal_year 2018
_chemical_formula_iupac 'C17 H15 N3 O2, C H4 O'
_chemical_formula_moiety 'C17 H15 N3 O2, C H4 O'
_chemical_formula_sum 'C18 H19 N3 O3'
_chemical_formula_weight 325.36
_chemical_name_systematic
;2-{5-[2-(2-Hydroxyphenyl)diazen-1-yl]-1-methylpyrrol-2-yl}phenol
methanol monosolvate
;
_space_group_IT_number 2
_symmetry_cell_setting triclinic
_symmetry_space_group_name_Hall '-P 1'
_symmetry_space_group_name_H-M 'P -1'
_atom_sites_solution_hydrogens geom
_atom_sites_solution_primary direct
_atom_sites_solution_secondary difmap
_audit_creation_method SHELXL-97
_cell_angle_alpha 110.426(3)
_cell_angle_beta 94.051(3)
_cell_angle_gamma 93.378(3)
_cell_formula_units_Z 2
_cell_length_a 7.1597(11)
_cell_length_b 9.8762(16)
_cell_length_c 12.243(2)
_cell_measurement_reflns_used 1104
_cell_measurement_temperature 173(2)
_cell_measurement_theta_max 28.11
_cell_measurement_theta_min 2.30
_cell_volume 806.0(2)
_computing_cell_refinement
;
SAINT (Bruker, 2005)
;
_computing_data_collection
;
APEX2 (Bruker, 2005)
;
_computing_data_reduction
;
SAINT (Bruker, 2005)
;
_computing_molecular_graphics
;
SHELXTL (Sheldrick, 2008)
;
_computing_publication_material
;
SHELXTL (Sheldrick, 2008)
;
_computing_structure_refinement
;
SHELXL97 (Sheldrick, 2008)
;
_computing_structure_solution
;
SHELXS97 (Sheldrick, 2008)
;
_diffrn_ambient_temperature 173(2)
_diffrn_measured_fraction_theta_full 0.992
_diffrn_measured_fraction_theta_max 0.992
_diffrn_measurement_device_type 'Bruker APEXII CCD'
_diffrn_measurement_method '\f and \w scans'
_diffrn_radiation_monochromator graphite
_diffrn_radiation_source 'fine-focus sealed tube'
_diffrn_radiation_type MoK\a
_diffrn_radiation_wavelength 0.71073
_diffrn_reflns_av_R_equivalents 0.0251
_diffrn_reflns_av_sigmaI/netI 0.0528
_diffrn_reflns_limit_h_max 8
_diffrn_reflns_limit_h_min -8
_diffrn_reflns_limit_k_max 9
_diffrn_reflns_limit_k_min -11
_diffrn_reflns_limit_l_max 14
_diffrn_reflns_limit_l_min -14
_diffrn_reflns_number 4168
_diffrn_reflns_theta_full 25.00
_diffrn_reflns_theta_max 25.00
_diffrn_reflns_theta_min 1.78
_diffrn_standards_number 0
_exptl_absorpt_coefficient_mu 0.093
_exptl_absorpt_correction_T_max 0.9889
_exptl_absorpt_correction_T_min 0.9871
_exptl_absorpt_correction_type multi-scan
_exptl_absorpt_process_details
;
(SADABS; Bruker, 2005)
;
_exptl_crystal_colour YELLOW
_exptl_crystal_density_diffrn 1.341
_exptl_crystal_density_method 'not measured'
_exptl_crystal_description BLOCK
_exptl_crystal_F_000 344
_exptl_crystal_size_max 0.14
_exptl_crystal_size_mid 0.13
_exptl_crystal_size_min 0.12
_refine_diff_density_max 0.212
_refine_diff_density_min -0.234
_refine_ls_extinction_method none
_refine_ls_goodness_of_fit_ref 1.027
_refine_ls_hydrogen_treatment constr
_refine_ls_matrix_type full
_refine_ls_number_parameters 222
_refine_ls_number_reflns 2830
_refine_ls_number_restraints 0
_refine_ls_restrained_S_all 1.027
_refine_ls_R_factor_all 0.0675
_refine_ls_R_factor_gt 0.0447
_refine_ls_shift/su_max 0.000
_refine_ls_shift/su_mean 0.000
_refine_ls_structure_factor_coef Fsqd
_refine_ls_weighting_details 'calc w=1/[\s^2^(Fo^2^)+(0.0437P)^2^+0.2373P] where P=(Fo^2^+2Fc^2^)/3'
_refine_ls_weighting_scheme calc
_refine_ls_wR_factor_gt 0.0971
_refine_ls_wR_factor_ref 0.1090
_reflns_number_gt 2071
_reflns_number_total 2830
_reflns_threshold_expression >2sigma(I)
_cod_data_source_file ff2153sup1.cif
_cod_data_source_block I
_cod_database_code 2242512

loop_
_symmetry_equiv_pos_as_xyz
'x, y, z'
'-x, -y, -z'

loop_
_atom_site_type_symbol
_atom_site_label
_atom_site_fract_x
_atom_site_fract_y
_atom_site_fract_z
_atom_site_U_iso_or_equiv
_atom_site_adp_type
_atom_site_calc_flag
_atom_site_refinement_flags
_atom_site_occupancy
_atom_site_symmetry_multiplicity
O O1 0.2218(2) 0.53355(15) -0.07978(12) 0.0254(4) Uani d . 1 1
H H1 0.2260 0.5941 -0.0113 0.038 Uiso calc R 1 1
O O2 0.4830(2) 1.13606(14) 0.27561(13) 0.0221(4) Uani d . 1 1
H H2 0.5527 1.1998 0.2636 0.033 Uiso calc R 1 1
O O3 0.2725(2) 0.68674(17) 0.77244(15) 0.0304(4) Uani d . 1 1
H H3A 0.2900 0.6375 0.8154 0.046 Uiso calc R 1 1
N N1 0.2920(2) 0.48800(18) 0.14369(15) 0.0191(4) Uani d . 1 1
N N2 0.2614(2) 0.61395(18) 0.14132(14) 0.0181(4) Uani d . 1 1
N N3 0.2453(2) 0.86125(17) 0.24967(14) 0.0166(4) Uani d . 1 1
C C1 0.2840(3) 0.3796(2) 0.03169(18) 0.0180(5) Uani d . 1 1
C C2 0.2539(3) 0.4013(2) -0.07572(18) 0.0196(5) Uani d . 1 1
C C3 0.2592(3) 0.2857(2) -0.18007(19) 0.0247(5) Uani d . 1 1
H H3 0.2390 0.3001 -0.2526 0.030 Uiso calc R 1 1
C C4 0.2933(3) 0.1506(2) -0.17897(19) 0.0243(5) Uani d . 1 1
H H4 0.2988 0.0728 -0.2508 0.029 Uiso calc R 1 1
C C5 0.3199(3) 0.1269(2) -0.07380(19) 0.0235(5) Uani d . 1 1
H H5 0.3407 0.0329 -0.0735 0.028 Uiso calc R 1 1
C C6 0.3159(3) 0.2406(2) 0.02965(19) 0.0206(5) Uani d . 1 1
H H6 0.3353 0.2244 0.1015 0.025 Uiso calc R 1 1
C C7 0.2752(3) 0.7239(2) 0.24820(17) 0.0170(5) Uani d . 1 1
C C8 0.3197(3) 0.7316(2) 0.36227(17) 0.0190(5) Uani d . 1 1
H H8 0.3478 0.6533 0.3870 0.023 Uiso calc R 1 1
C C9 0.3152(3) 0.8753(2) 0.43346(18) 0.0190(5) Uani d . 1 1
H H9 0.3386 0.9128 0.5164 0.023 Uiso calc R 1 1
C C10 0.2708(3) 0.9552(2) 0.36319(17) 0.0172(5) Uani d . 1 1
C C11 0.1888(3) 0.8954(2) 0.14600(18) 0.0210(5) Uani d . 1 1
H H11A 0.1466 0.9933 0.1702 0.032 Uiso calc R 1 1
H H11B 0.0858 0.8251 0.0986 0.032 Uiso calc R 1 1
H H11C 0.2959 0.8908 0.0997 0.032 Uiso calc R 1 1
C C12 0.2552(3) 1.1127(2) 0.39959(17) 0.0167(5) Uani d . 1 1
C C13 0.3645(3) 1.2011(2) 0.35662(17) 0.0166(5) Uani d . 1 1
C C14 0.3540(3) 1.3501(2) 0.39739(17) 0.0184(5) Uani d . 1 1
H H14 0.4266 1.4092 0.3664 0.022 Uiso calc R 1 1
C C15 0.2372(3) 1.4124(2) 0.48346(18) 0.0203(5) Uani d . 1 1
H H15 0.2299 1.5144 0.5113 0.024 Uiso calc R 1 1
C C16 0.1314(3) 1.3269(2) 0.52895(18) 0.0211(5) Uani d . 1 1
H H16 0.0526 1.3699 0.5886 0.025 Uiso calc R 1 1
C C17 0.1411(3) 1.1790(2) 0.48707(18) 0.0201(5) Uani d . 1 1
H H17 0.0682 1.1207 0.5187 0.024 Uiso calc R 1 1
C C18 0.0860(3) 0.7274(3) 0.7761(2) 0.0310(6) Uani d . 1 1
H H18A 0.0712 0.7970 0.8541 0.046 Uiso calc R 1 1
H H18B -0.0020 0.6411 0.7594 0.046 Uiso calc R 1 1
H H18C 0.0596 0.7720 0.7173 0.046 Uiso calc R 1 1

loop_
_atom_site_aniso_label
_atom_site_aniso_U_11
_atom_site_aniso_U_22
_atom_site_aniso_U_33
_atom_site_aniso_U_12
_atom_site_aniso_U_13
_atom_site_aniso_U_23
O1 0.0358(9) 0.0192(8) 0.0215(8) 0.0050(7) 0.0042(7) 0.0068(7)
O2 0.0216(8) 0.0161(8) 0.0286(8) 0.0020(6) 0.0093(7) 0.0066(7)
O3 0.0220(8) 0.0362(10) 0.0448(10) 0.0055(7) 0.0064(7) 0.0279(8)
N1 0.0188(9) 0.0144(9) 0.0233(10) 0.0014(7) 0.0030(8) 0.0053(8)
N2 0.0164(9) 0.0155(10) 0.0216(9) 0.0004(7) 0.0024(7) 0.0057(8)
N3 0.0157(9) 0.0155(9) 0.0188(9) 0.0018(7) 0.0022(7) 0.0062(7)
C1 0.0120(10) 0.0167(11) 0.0226(11) 0.0005(8) 0.0008(9) 0.0040(9)
C2 0.0165(11) 0.0176(12) 0.0253(12) 0.0020(9) 0.0015(9) 0.0083(9)
C3 0.0235(12) 0.0296(13) 0.0199(11) 0.0021(10) 0.0022(10) 0.0072(10)
C4 0.0209(11) 0.0210(12) 0.0236(12) 0.0036(9) 0.0026(9) -0.0015(10)
C5 0.0212(12) 0.0160(12) 0.0304(13) 0.0036(9) 0.0001(10) 0.0049(10)
C6 0.0172(11) 0.0211(12) 0.0230(11) 0.0008(9) -0.0021(9) 0.0080(9)
C7 0.0152(10) 0.0136(11) 0.0215(11) 0.0004(8) 0.0032(9) 0.0052(9)
C8 0.0222(11) 0.0143(11) 0.0216(11) 0.0022(9) 0.0025(9) 0.0077(9)
C9 0.0198(11) 0.0184(11) 0.0179(11) 0.0012(9) 0.0031(9) 0.0051(9)
C10 0.0143(10) 0.0160(11) 0.0195(11) 0.0004(8) 0.0028(9) 0.0042(9)
C11 0.0239(12) 0.0176(11) 0.0198(11) 0.0019(9) -0.0034(9) 0.0054(9)
C12 0.0151(10) 0.0142(11) 0.0197(11) 0.0000(8) -0.0022(9) 0.0055(9)
C13 0.0148(10) 0.0174(11) 0.0160(10) 0.0031(8) -0.0001(8) 0.0040(9)
C14 0.0181(11) 0.0154(11) 0.0211(11) -0.0006(8) -0.0010(9) 0.0066(9)
C15 0.0210(11) 0.0141(11) 0.0227(11) 0.0027(9) -0.0009(9) 0.0031(9)
C16 0.0206(11) 0.0200(12) 0.0216(11) 0.0047(9) 0.0048(9) 0.0050(9)
C17 0.0171(11) 0.0202(12) 0.0239(11) -0.0005(9) 0.0028(9) 0.0090(9)
C18 0.0216(12) 0.0363(14) 0.0367(14) 0.0030(10) 0.0015(11) 0.0153(12)

loop_
_atom_type_symbol
_atom_type_description
_atom_type_scat_dispersion_real
_atom_type_scat_dispersion_imag
_atom_type_scat_source
C C 0.0033 0.0016 'International Tables Vol C Tables 4.2.6.8 and 6.1.1.4'
H H 0.0000 0.0000 'International Tables Vol C Tables 4.2.6.8 and 6.1.1.4'
N N 0.0061 0.0033 'International Tables Vol C Tables 4.2.6.8 and 6.1.1.4'
O O 0.0106 0.0060 'International Tables Vol C Tables 4.2.6.8 and 6.1.1.4'

loop_
_geom_angle_atom_site_label_1
_geom_angle_atom_site_label_2
_geom_angle_atom_site_label_3
_geom_angle
C2 O1 H1 109.5
C13 O2 H2 109.5
C18 O3 H3A 109.5
N2 N1 C1 113.64(18)
N1 N2 C7 115.61(18)
C10 N3 C7 108.49(17)
C10 N3 C11 127.06(17)
C7 N3 C11 124.41(17)
C6 C1 C2 118.50(19)
C6 C1 N1 115.80(19)
C2 C1 N1 125.66(19)
O1 C2 C3 119.0(2)
O1 C2 C1 121.41(18)
C3 C2 C1 119.6(2)
C4 C3 C2 120.4(2)
C4 C3 H3 119.8
C2 C3 H3 119.8
C3 C4 C5 120.6(2)
C3 C4 H4 119.7
C5 C4 H4 119.7
C6 C5 C4 119.3(2)
C6 C5 H5 120.3
C4 C5 H5 120.3
C5 C6 C1 121.5(2)
C5 C6 H6 119.3
C1 C6 H6 119.3
N2 C7 N3 117.55(18)
N2 C7 C8 133.93(19)
N3 C7 C8 108.49(17)
C7 C8 C9 106.85(19)
C7 C8 H8 126.6
C9 C8 H8 126.6
C8 C9 C10 108.55(18)
C8 C9 H9 125.7
C10 C9 H9 125.7
N3 C10 C9 107.62(17)
N3 C10 C12 124.35(19)
C9 C10 C12 128.03(18)
N3 C11 H11A 109.5
N3 C11 H11B 109.5
H11A C11 H11B 109.5
N3 C11 H11C 109.5
H11A C11 H11C 109.5
H11B C11 H11C 109.5
C17 C12 C13 118.08(19)
C17 C12 C10 119.67(19)
C13 C12 C10 122.00(19)
O2 C13 C14 121.74(19)
O2 C13 C12 117.65(18)
C14 C13 C12 120.60(19)
C15 C14 C13 119.8(2)
C15 C14 H14 120.1
C13 C14 H14 120.1
C16 C15 C14 120.3(2)
C16 C15 H15 119.9
C14 C15 H15 119.9
C17 C16 C15 119.5(2)
C17 C16 H16 120.3
C15 C16 H16 120.3
C16 C17 C12 121.7(2)
C16 C17 H17 119.2
C12 C17 H17 119.2
O3 C18 H18A 109.5
O3 C18 H18B 109.5
H18A C18 H18B 109.5
O3 C18 H18C 109.5
H18A C18 H18C 109.5
H18B C18 H18C 109.5

loop_
_geom_bond_atom_site_label_1
_geom_bond_atom_site_label_2
_geom_bond_distance
O1 C2 1.357(2)
O1 H1 0.8400
O2 C13 1.362(2)
O2 H2 0.8400
O3 C18 1.416(3)
O3 H3A 0.8400
N1 N2 1.286(2)
N1 C1 1.410(2)
N2 C7 1.371(2)
N3 C10 1.367(2)
N3 C7 1.380(3)
N3 C11 1.460(3)
C1 C6 1.397(3)
C1 C2 1.409(3)
C2 C3 1.390(3)
C3 C4 1.375(3)
C3 H3 0.9500
C4 C5 1.389(3)
C4 H4 0.9500
C5 C6 1.372(3)
C5 H5 0.9500
C6 H6 0.9500
C7 C8 1.385(3)
C8 C9 1.386(3)
C8 H8 0.9500
C9 C10 1.389(3)
C9 H9 0.9500
C10 C12 1.475(3)
C11 H11A 0.9800
C11 H11B 0.9800
C11 H11C 0.9800
C12 C17 1.393(3)
C12 C13 1.396(3)
C13 C14 1.388(3)
C14 C15 1.386(3)
C14 H14 0.9500
C15 C16 1.382(3)
C15 H15 0.9500
C16 C17 1.378(3)
C16 H16 0.9500
C17 H17 0.9500
C18 H18A 0.9800
C18 H18B 0.9800
C18 H18C 0.9800

loop_
_geom_hbond_atom_site_label_D
_geom_hbond_atom_site_label_H
_geom_hbond_atom_site_label_A
_geom_hbond_site_symmetry_A
_geom_hbond_distance_DH
_geom_hbond_distance_HA
_geom_hbond_distance_DA
_geom_hbond_angle_DHA
_geom_hbond_publ_flag
O1 H1 N2 . 0.84 1.81 2.530(2) 143 yes
O2 H2 O3 2_676 0.84 1.81 2.641(2) 171 yes
O3 H3A O1 1_556 0.84 1.97 2.763(2) 157 yes
C11 H11B Cg1 2_565 0.98 2.73 3.587(2) 147 yes
C18 H18C Cg2 2_576 0.98 2.75 3.483(3) 132 yes

loop_
_geom_torsion_atom_site_label_1
_geom_torsion_atom_site_label_2
_geom_torsion_atom_site_label_3
_geom_torsion_atom_site_label_4
_geom_torsion
C1 N1 N2 C7 -177.49(17)
N2 N1 C1 C6 -179.85(17)
N2 N1 C1 C2 2.6(3)
C6 C1 C2 O1 179.88(19)
N1 C1 C2 O1 -2.6(3)
C6 C1 C2 C3 -0.9(3)
N1 C1 C2 C3 176.63(19)
O1 C2 C3 C4 179.32(19)
C1 C2 C3 C4 0.1(3)
C2 C3 C4 C5 1.1(3)
C3 C4 C5 C6 -1.4(3)
C4 C5 C6 C1 0.6(3)
C2 C1 C6 C5 0.6(3)
N1 C1 C6 C5 -177.19(18)
N1 N2 C7 N3 179.37(17)
N1 N2 C7 C8 1.5(3)
C10 N3 C7 N2 -178.23(17)
C11 N3 C7 N2 3.9(3)
C10 N3 C7 C8 0.2(2)
C11 N3 C7 C8 -177.69(18)
N2 C7 C8 C9 178.4(2)
N3 C7 C8 C9 0.4(2)
C7 C8 C9 C10 -0.8(2)
C7 N3 C10 C9 -0.6(2)
C11 N3 C10 C9 177.13(18)
C7 N3 C10 C12 178.51(18)
C11 N3 C10 C12 -3.7(3)
C8 C9 C10 N3 0.9(2)
C8 C9 C10 C12 -178.2(2)
N3 C10 C12 C17 128.7(2)
C9 C10 C12 C17 -52.3(3)
N3 C10 C12 C13 -57.2(3)
C9 C10 C12 C13 121.8(2)
C17 C12 C13 O2 176.58(17)
C10 C12 C13 O2 2.4(3)
C17 C12 C13 C14 -2.3(3)
C10 C12 C13 C14 -176.47(18)
O2 C13 C14 C15 -177.29(17)
C12 C13 C14 C15 1.5(3)
C13 C14 C15 C16 0.0(3)
C14 C15 C16 C17 -0.8(3)
C15 C16 C17 C12 0.0(3)
C13 C12 C17 C16 1.5(3)
C10 C12 C17 C16 175.89(18)

_cod_database_fobs_code 2242512
